data_7156114
loop_
_publ_author_name
'Jardim, Guilherme A. M.'
'Oliveira, Willian X. C.'
'de Freitas, Rossimiriam P.'
'Menna-Barreto, Rubem F S'
'Silva, Thaissa L.'
'Goulart, Marilia O. F.'
'da Silva J\'unior, Eufr\^anio N'

_publ_section_title
;
 Direct sequential C-H iodination/organoyl-thiolation for the benzenoid
 A-ring modification of quinonoid deactivated systems: a new protocol for
 potent trypanocidal quinones.
;
_journal_issue 10
_journal_name_full 'Organic &amp; biomolecular chemistry'
_journal_page_first 1686
_journal_page_last 1691
_journal_paper_doi 10.1039/c8ob00196k
_journal_volume 16
_journal_year 2018
_chemical_formula_moiety 'C21 H14 O4 S'
_chemical_formula_sum 'C21 H14 O4 S'
_chemical_formula_weight 362.38
_space_group_crystal_system orthorhombic
_space_group_IT_number 61
_space_group_name_Hall '-P 2ac 2ab'
_space_group_name_H-M_alt 'P b c a'
_symmetry_space_group_name_Hall '-P 2ac 2ab'
_symmetry_space_group_name_H-M 'P b c a'
_atom_sites_solution_hydrogens geom
_audit_creation_method SHELXL-2014/7
_audit_update_record
;
2017-11-17 deposited with the CCDC.
2018-02-08 downloaded from the CCDC.
;
_cell_angle_alpha 90
_cell_angle_beta 90
_cell_angle_gamma 90
_cell_formula_units_Z 8
_cell_length_a 14.1466(18)
_cell_length_b 12.4232(17)
_cell_length_c 18.979(2)
_cell_measurement_reflns_used 2963
_cell_measurement_temperature 293(2)
_cell_measurement_theta_max 26.2600
_cell_measurement_theta_min 2.4130
_cell_volume 3335.5(7)
_computing_cell_refinement 'CrysAlisPro 1.171.38.41 (Rigaku OD, 2015)'
_computing_data_collection 'CrysAlisPro 1.171.38.41 (Rigaku OD, 2015)'
_computing_data_reduction 'CrysAlisPro 1.171.38.41 (Rigaku OD, 2015)'
_computing_structure_refinement 'SHELXL-2014/7 (Sheldrick, 2014)'
_computing_structure_solution 'SuperFlip (Palatinus & Chapius, 2007)'
_diffrn_ambient_temperature 293(2)
_diffrn_detector_area_resol_mean 10.4186
_diffrn_measured_fraction_theta_full 0.999
_diffrn_measured_fraction_theta_max 0.999
_diffrn_measurement_device_type 'Xcalibur, Atlas, Gemini ultra'
_diffrn_measurement_method '\w scans'
_diffrn_radiation_type MoK\a
_diffrn_radiation_wavelength 0.71073
_diffrn_reflns_av_R_equivalents 0.0477
_diffrn_reflns_av_unetI/netI 0.0422
_diffrn_reflns_Laue_measured_fraction_full 0.999
_diffrn_reflns_Laue_measured_fraction_max 0.999
_diffrn_reflns_limit_h_max 17
_diffrn_reflns_limit_h_min -17
_diffrn_reflns_limit_k_max 15
_diffrn_reflns_limit_k_min -15
_diffrn_reflns_limit_l_max 23
_diffrn_reflns_limit_l_min -18
_diffrn_reflns_number 15833
_diffrn_reflns_point_group_measured_fraction_full 0.999
_diffrn_reflns_point_group_measured_fraction_max 0.999
_diffrn_reflns_theta_full 25.242
_diffrn_reflns_theta_max 26.371
_diffrn_reflns_theta_min 2.431
_diffrn_source 'fine-focus sealed X-ray tube'
_exptl_absorpt_coefficient_mu 0.219
_exptl_absorpt_correction_T_max 0.977
_exptl_absorpt_correction_T_min 0.891
_exptl_absorpt_correction_type analytical
_exptl_absorpt_process_details
;
CrysAlisPro 1.171.38.41 (Rigaku Oxford Diffraction, 2015)
Analytical numeric absorption correction using a multifaceted crystal
                        model based on expressions derived by R.C. Clark & J.S. Reid.
(Clark, R. C. & Reid, J. S. (1995). Acta Cryst. A51, 887-897)
Empirical absorption correction using spherical harmonics,
 implemented in SCALE3 ABSPACK scaling algorithm.
;
_exptl_crystal_colour 'Light Yellow'
_exptl_crystal_density_diffrn 1.443
_exptl_crystal_description Plate
_exptl_crystal_F_000 1504
_exptl_crystal_size_max 0.660
_exptl_crystal_size_mid 0.471
_exptl_crystal_size_min 0.112
_refine_diff_density_max 0.262
_refine_diff_density_min -0.346
_refine_diff_density_rms 0.049
_refine_ls_extinction_coef 0.0020(4)
_refine_ls_extinction_expression Fc^*^=kFc[1+0.001xFc^2^\l^3^/sin(2\q)]^-1/4^
_refine_ls_extinction_method 'SHELXL-2014/7 (Sheldrick 2014'
_refine_ls_goodness_of_fit_ref 1.047
_refine_ls_hydrogen_treatment constr
_refine_ls_matrix_type full
_refine_ls_number_parameters 236
_refine_ls_number_reflns 3410
_refine_ls_number_restraints 0
_refine_ls_restrained_S_all 1.047
_refine_ls_R_factor_all 0.0791
_refine_ls_R_factor_gt 0.0445
_refine_ls_shift/su_max 0.000
_refine_ls_shift/su_mean 0.000
_refine_ls_structure_factor_coef Fsqd
_refine_ls_weighting_details 'w=1/[\s^2^(Fo^2^)+(0.0435P)^2^+1.0272P] where P=(Fo^2^+2Fc^2^)/3'
_refine_ls_weighting_scheme calc
_refine_ls_wR_factor_gt 0.0958
_refine_ls_wR_factor_ref 0.1137
_reflns_Friedel_coverage 0.000
_reflns_number_gt 2303
_reflns_number_total 3410
_reflns_threshold_expression 'I > 2\s(I)'
_cod_data_source_file c8ob00196k2.cif
_cod_data_source_block shelx_CCDC10
_cod_depositor_comments 'Adding full bibliography for 7156104--7156114.cif.'
_cod_original_cell_volume 3335.6(7)
_cod_database_code 7156114
_shelx_shelxl_version_number 2014/7
_shelx_space_group_comment
;
The symmetry employed for this shelxl refinement is uniquely defined
by the following loop, which should always be used as a source of
symmetry information in preference to the above space-group names.
They are only intended as comments.
;

loop_
_space_group_symop_operation_xyz
'x, y, z'
'-x+1/2, -y, z+1/2'
'-x, y+1/2, -z+1/2'
'x+1/2, -y+1/2, -z'
'-x, -y, -z'
'x-1/2, y, -z-1/2'
'x, -y-1/2, z-1/2'
'-x-1/2, y-1/2, z'

loop_
_atom_site_label
_atom_site_type_symbol
_atom_site_fract_x
_atom_site_fract_y
_atom_site_fract_z
_atom_site_U_iso_or_equiv
_atom_site_adp_type
_atom_site_occupancy
_atom_site_site_symmetry_order
_atom_site_calc_flag
_atom_site_refinement_flags_posn
_atom_site_refinement_flags_adp
S1 S 0.74630(4) 0.48774(5) 0.16764(3) 0.03846(19) Uani 1 1 d . .
O4 O 0.80180(10) 0.39364(13) 0.15392(9) 0.0513(5) Uani 1 1 d . .
O2 O 0.74746(11) 0.41732(15) 0.01458(9) 0.0562(5) Uani 1 1 d . .
O3 O 0.73948(11) 0.52157(14) 0.23989(9) 0.0536(5) Uani 1 1 d . .
O1 O 0.38535(10) 0.33841(14) -0.01580(9) 0.0554(5) Uani 1 1 d . .
C3 C 0.46292(16) 0.49631(19) 0.16681(14) 0.0465(6) Uani 1 1 d . .
H3 H 0.4176 0.5249 0.1969 0.056 Uiso 1 1 calc R U
C5A C 0.53905(15) 0.28055(17) -0.04394(12) 0.0370(5) Uani 1 1 d . .
C12 C 0.88707(14) 0.62782(17) 0.13253(12) 0.0366(5) Uani 1 1 d . .
C7 C 0.67079(19) 0.1712(2) -0.12450(14) 0.0576(7) Uani 1 1 d . .
H7 H 0.7149 0.1339 -0.1514 0.069 Uiso 1 1 calc R U
C4A C 0.50356(14) 0.40078(17) 0.06128(12) 0.0353(5) Uani 1 1 d . .
C2 C 0.55808(16) 0.50678(18) 0.18233(13) 0.0422(6) Uani 1 1 d . .
H2 H 0.5762 0.5408 0.2238 0.051 Uiso 1 1 calc R U
C8A C 0.63564(14) 0.29788(17) -0.03319(11) 0.0359(5) Uani 1 1 d . .
C7A C 0.60048(13) 0.41454(16) 0.07468(11) 0.0325(5) Uani 1 1 d . .
C10 C 0.46957(15) 0.33989(18) -0.00137(12) 0.0399(6) Uani 1 1 d . .
C15 C 1.07503(17) 0.6743(2) 0.15902(15) 0.0530(7) Uani 1 1 d . .
H15 H 1.1382 0.6891 0.1683 0.064 Uiso 1 1 calc R U
C1 C 0.62670(14) 0.46761(17) 0.13731(12) 0.0349(5) Uani 1 1 d . .
C9 C 0.66879(14) 0.37858(18) 0.01924(12) 0.0373(5) Uani 1 1 d . .
C17 C 0.91188(16) 0.69077(18) 0.18968(12) 0.0427(6) Uani 1 1 d . .
H17 H 0.8653 0.7175 0.2195 0.051 Uiso 1 1 calc R U
C16 C 1.00611(17) 0.7140(2) 0.20266(14) 0.0505(6) Uani 1 1 d . .
H16 H 1.0226 0.7567 0.2410 0.061 Uiso 1 1 calc R U
C14 C 1.05116(17) 0.6129(2) 0.10204(15) 0.0548(7) Uani 1 1 d . .
H14 H 1.0980 0.5870 0.0721 0.066 Uiso 1 1 calc R U
C6 C 0.57575(19) 0.1544(2) -0.13559(14) 0.0549(7) Uani 1 1 d . .
H6 H 0.5561 0.1062 -0.1701 0.066 Uiso 1 1 calc R U
C13 C 0.95736(17) 0.58928(19) 0.08883(13) 0.0479(6) Uani 1 1 d . .
H13 H 0.9414 0.5471 0.0501 0.057 Uiso 1 1 calc R U
C8 C 0.70132(17) 0.24304(19) -0.07374(13) 0.0471(6) Uani 1 1 d . .
H8 H 0.7656 0.2545 -0.0668 0.056 Uiso 1 1 calc R U
C4 C 0.43627(15) 0.44361(18) 0.10692(14) 0.0432(6) Uani 1 1 d . .
H4 H 0.3724 0.4362 0.0965 0.052 Uiso 1 1 calc R U
C5 C 0.50971(18) 0.2086(2) -0.09583(13) 0.0489(6) Uani 1 1 d . .
H5 H 0.4456 0.1971 -0.1036 0.059 Uiso 1 1 calc R U
C11 C 0.78528(15) 0.60153(18) 0.11798(13) 0.0444(6) Uani 1 1 d . .
H11A H 0.7774 0.5868 0.0681 0.053 Uiso 1 1 calc R U
H11B H 0.7464 0.6633 0.1297 0.053 Uiso 1 1 calc R U

loop_
_atom_site_aniso_label
_atom_site_aniso_U_11
_atom_site_aniso_U_22
_atom_site_aniso_U_33
_atom_site_aniso_U_23
_atom_site_aniso_U_13
_atom_site_aniso_U_12
S1 0.0363(3) 0.0425(4) 0.0366(4) 0.0020(3) -0.0023(3) -0.0001(2)
O4 0.0415(9) 0.0451(10) 0.0673(12) 0.0032(8) 0.0007(8) 0.0052(7)
O2 0.0373(8) 0.0741(13) 0.0570(12) -0.0208(9) 0.0124(8) -0.0161(8)
O3 0.0532(10) 0.0718(12) 0.0358(10) -0.0029(8) -0.0053(8) -0.0037(8)
O1 0.0356(9) 0.0643(12) 0.0665(12) 0.0032(9) -0.0092(8) -0.0049(8)
C3 0.0397(12) 0.0484(15) 0.0514(16) -0.0014(12) 0.0146(12) 0.0053(11)
C5A 0.0402(12) 0.0348(12) 0.0359(13) 0.0083(10) -0.0050(10) -0.0032(10)
C12 0.0438(12) 0.0316(12) 0.0345(13) 0.0060(10) -0.0031(11) -0.0016(10)
C7 0.0693(18) 0.0573(17) 0.0461(17) -0.0103(13) -0.0020(14) 0.0093(14)
C4A 0.0317(11) 0.0337(12) 0.0405(13) 0.0089(10) 0.0027(10) -0.0010(9)
C2 0.0456(13) 0.0406(14) 0.0403(14) -0.0014(11) 0.0052(11) 0.0003(10)
C8A 0.0380(12) 0.0384(13) 0.0313(13) 0.0041(10) -0.0025(10) -0.0037(10)
C7A 0.0321(10) 0.0315(12) 0.0337(13) 0.0047(9) 0.0023(10) -0.0010(9)
C10 0.0340(11) 0.0403(13) 0.0452(15) 0.0124(11) -0.0054(11) -0.0064(10)
C15 0.0406(13) 0.0572(17) 0.0612(18) 0.0226(14) -0.0024(13) -0.0088(12)
C1 0.0343(11) 0.0351(12) 0.0354(13) 0.0039(10) 0.0031(10) -0.0010(9)
C9 0.0341(11) 0.0405(13) 0.0371(13) 0.0008(10) 0.0011(10) -0.0004(10)
C17 0.0476(13) 0.0409(14) 0.0396(14) 0.0016(11) 0.0030(11) -0.0017(11)
C16 0.0577(15) 0.0509(15) 0.0430(15) 0.0059(12) -0.0079(13) -0.0156(12)
C14 0.0511(15) 0.0504(16) 0.0628(19) 0.0097(14) 0.0169(14) 0.0025(12)
C6 0.0744(18) 0.0455(15) 0.0448(16) -0.0070(12) -0.0137(14) -0.0027(14)
C13 0.0570(15) 0.0425(14) 0.0442(15) -0.0025(11) 0.0072(12) -0.0054(11)
C8 0.0465(13) 0.0554(16) 0.0393(15) -0.0069(12) -0.0019(12) 0.0044(12)
C4 0.0322(11) 0.0435(14) 0.0538(16) 0.0093(12) 0.0043(11) 0.0000(10)
C5 0.0537(14) 0.0466(15) 0.0464(16) 0.0062(12) -0.0153(13) -0.0093(12)
C11 0.0463(12) 0.0424(14) 0.0445(15) 0.0047(11) -0.0079(11) -0.0035(10)

loop_
_atom_type_symbol
_atom_type_description
_atom_type_scat_dispersion_real
_atom_type_scat_dispersion_imag
_atom_type_scat_source
C C 0.0033 0.0016 'International Tables Vol C Tables 4.2.6.8 and 6.1.1.4'
H H 0.0000 0.0000 'International Tables Vol C Tables 4.2.6.8 and 6.1.1.4'
O O 0.0106 0.0060 'International Tables Vol C Tables 4.2.6.8 and 6.1.1.4'
S S 0.1246 0.1234 'International Tables Vol C Tables 4.2.6.8 and 6.1.1.4'

loop_
_geom_angle_atom_site_label_1
_geom_angle_atom_site_label_2
_geom_angle_atom_site_label_3
_geom_angle
O4 S1 O3 116.67(10)
O4 S1 C11 112.39(11)
O3 S1 C11 107.01(11)
O4 S1 C1 110.06(10)
O3 S1 C1 106.37(10)
C11 S1 C1 103.34(10)
C4 C3 C2 119.4(2)
C4 C3 H3 120.3
C2 C3 H3 120.3
C5 C5A C8A 119.5(2)
C5 C5A C10 120.7(2)
C8A C5A C10 119.7(2)
C13 C12 C17 119.0(2)
C13 C12 C11 120.3(2)
C17 C12 C11 120.7(2)
C6 C7 C8 120.6(2)
C6 C7 H7 119.7
C8 C7 H7 119.7
C4 C4A C7A 120.5(2)
C4 C4A C10 118.04(19)
C7A C4A C10 121.43(19)
C1 C2 C3 121.2(2)
C1 C2 H2 119.4
C3 C2 H2 119.4
C8 C8A C5A 119.9(2)
C8 C8A C9 119.42(19)
C5A C8A C9 120.6(2)
C4A C7A C1 117.81(19)
C4A C7A C9 117.80(19)
C1 C7A C9 124.25(18)
O1 C10 C5A 121.4(2)
O1 C10 C4A 120.1(2)
C5A C10 C4A 118.53(18)
C14 C15 C16 120.2(2)
C14 C15 H15 119.9
C16 C15 H15 119.9
C2 C1 C7A 120.10(19)
C2 C1 S1 114.37(17)
C7A C1 S1 125.50(16)
O2 C9 C8A 120.4(2)
O2 C9 C7A 121.6(2)
C8A C9 C7A 117.88(18)
C12 C17 C16 120.1(2)
C12 C17 H17 120.0
C16 C17 H17 120.0
C15 C16 C17 120.1(2)
C15 C16 H16 120.0
C17 C16 H16 120.0
C15 C14 C13 120.0(2)
C15 C14 H14 120.0
C13 C14 H14 120.0
C5 C6 C7 120.3(2)
C5 C6 H6 119.8
C7 C6 H6 119.8
C12 C13 C14 120.6(2)
C12 C13 H13 119.7
C14 C13 H13 119.7
C7 C8 C8A 119.7(2)
C7 C8 H8 120.2
C8A C8 H8 120.2
C3 C4 C4A 120.8(2)
C3 C4 H4 119.6
C4A C4 H4 119.6
C6 C5 C5A 119.9(2)
C6 C5 H5 120.0
C5A C5 H5 120.0
C12 C11 S1 111.78(15)
C12 C11 H11A 109.3
S1 C11 H11A 109.3
C12 C11 H11B 109.3
S1 C11 H11B 109.3
H11A C11 H11B 107.9

loop_
_geom_bond_atom_site_label_1
_geom_bond_atom_site_label_2
_geom_bond_distance
S1 O4 1.4320(16)
S1 O3 1.4376(17)
S1 C11 1.786(2)
S1 C1 1.805(2)
O2 C9 1.216(2)
O1 C10 1.223(2)
C3 C4 1.365(3)
C3 C2 1.384(3)
C3 H3 0.9300
C5A C5 1.394(3)
C5A C8A 1.398(3)
C5A C10 1.470(3)
C12 C13 1.381(3)
C12 C17 1.383(3)
C12 C11 1.502(3)
C7 C6 1.377(3)
C7 C8 1.382(3)
C7 H7 0.9300
C4A C4 1.393(3)
C4A C7A 1.405(3)
C4A C10 1.489(3)
C2 C1 1.382(3)
C2 H2 0.9300
C8A C8 1.386(3)
C8A C9 1.488(3)
C7A C1 1.409(3)
C7A C9 1.497(3)
C15 C14 1.366(4)
C15 C16 1.371(4)
C15 H15 0.9300
C17 C16 1.386(3)
C17 H17 0.9300
C16 H16 0.9300
C14 C13 1.382(3)
C14 H14 0.9300
C6 C5 1.377(3)
C6 H6 0.9300
C13 H13 0.9300
C8 H8 0.9300
C4 H4 0.9300
C5 H5 0.9300
C11 H11A 0.9700
C11 H11B 0.9700
